data_4328350
loop_
_publ_author_name
'Hani El Moll'
'Anne Dolbecq'
'Isra\"el Martyr Mbomekalle'
'J\'er\^ome Marrot'
'Philippe Deniard'
'R\'emi Dessapt'
'Pierre Mialane'

_publ_contact_author
;
      Dr P. Mialane
      Institut Lavoisier, IREM, UMR CNRS 8180
      Universit\'e de Versailles Saint-Quentin-en-Yvelines
      45 Avenue des Etats Unis
      78035 Versailles cedex
      France
;
_publ_contact_author_email mialane@chimie.uvsq.fr
_publ_contact_author_fax '(33) 1 39 25 43 81'
_publ_contact_author_phone '(33) 1 39 25 43 83'
_publ_section_title
;
 Tuning the Photochromic Properties of Molybdenum Bisphosphonate
 Polyoxometalates
;
_journal_name_full 'Inorganic Chemistry'
_journal_page_first 2291
_journal_page_last 2302
_journal_paper_doi 10.1021/ic202299d
_journal_volume 51
_journal_year 2012
_chemical_formula_sum 'C8 H18 Cl0.33 Mo6 N2 O42 P4'
_chemical_formula_weight 1525.58
_chemical_name_systematic
;
 ?
;
_space_group_IT_number 147
_symmetry_cell_setting trigonal
_symmetry_space_group_name_Hall '-P 3'
_symmetry_space_group_name_H-M 'P -3'
_atom_sites_solution_hydrogens geom
_atom_sites_solution_primary direct
_atom_sites_solution_secondary difmap
_audit_creation_method SHELXL-97
_cell_angle_alpha 90.00
_cell_angle_beta 90.00
_cell_angle_gamma 120.00
_cell_formula_units_Z 6
_cell_length_a 28.5021(13)
_cell_length_b 28.5021(13)
_cell_length_c 10.5126(10)
_cell_measurement_reflns_used 51230
_cell_measurement_temperature 293(2)
_cell_measurement_theta_max 30.36
_cell_measurement_theta_min 1.43
_cell_volume 7396.0(9)
_computing_cell_refinement 'BRUKER SMART'
_computing_data_collection 'BRUKER SMART'
_computing_data_reduction 'BRUKER SAINT'
_computing_structure_refinement 'SHELXL-97 (Sheldrick, 2008)'
_computing_structure_solution 'SHELXS-97 (Sheldrick, 1997)'
_diffrn_ambient_temperature 293(2)
_diffrn_measured_fraction_theta_full 0.983
_diffrn_measured_fraction_theta_max 0.983
_diffrn_measurement_device_type 'CCDC area detector'
_diffrn_measurement_method 'phi and omega scans'
_diffrn_radiation_monochromator graphite
_diffrn_radiation_source 'fine-focus sealed tube'
_diffrn_radiation_type MoK\a
_diffrn_radiation_wavelength 0.71073
_diffrn_reflns_av_R_equivalents 0.1049
_diffrn_reflns_av_sigmaI/netI 0.1165
_diffrn_reflns_limit_h_max 40
_diffrn_reflns_limit_h_min -40
_diffrn_reflns_limit_k_max 39
_diffrn_reflns_limit_k_min -40
_diffrn_reflns_limit_l_max 14
_diffrn_reflns_limit_l_min -12
_diffrn_reflns_number 57888
_diffrn_reflns_theta_full 30.36
_diffrn_reflns_theta_max 30.36
_diffrn_reflns_theta_min 1.43
_exptl_absorpt_coefficient_mu 1.734
_exptl_absorpt_correction_T_max 0.9183
_exptl_absorpt_correction_T_min 0.8457
_exptl_absorpt_correction_type multi-scan
_exptl_crystal_colour white
_exptl_crystal_density_diffrn 2.055
_exptl_crystal_description parallelepiped
_exptl_crystal_F_000 4402
_exptl_crystal_size_max 0.10
_exptl_crystal_size_mid 0.10
_exptl_crystal_size_min 0.05
_refine_diff_density_max 2.697
_refine_diff_density_min -2.032
_refine_diff_density_rms 0.261
_refine_ls_extinction_method none
_refine_ls_goodness_of_fit_ref 1.081
_refine_ls_hydrogen_treatment constr
_refine_ls_matrix_type full
_refine_ls_number_parameters 568
_refine_ls_number_reflns 14623
_refine_ls_number_restraints 0
_refine_ls_restrained_S_all 1.081
_refine_ls_R_factor_all 0.1418
_refine_ls_R_factor_gt 0.0733
_refine_ls_shift/su_max 0.005
_refine_ls_shift/su_mean 0.000
_refine_ls_structure_factor_coef Fsqd
_refine_ls_weighting_details 'calc w=1/[\s^2^(Fo^2^)+(0.0895P)^2^+35.3660P] where P=(Fo^2^+2Fc^2^)/3'
_refine_ls_weighting_scheme calc
_refine_ls_wR_factor_gt 0.1748
_refine_ls_wR_factor_ref 0.2059
_reflns_number_gt 8673
_reflns_number_total 14623
_reflns_threshold_expression >2\s(I)
_cod_data_source_file ic202299d_si_002_3.cif
_cod_data_source_block Mo6_Ale
_cod_depositor_comments
;
The following automatic conversions were performed:

'_exptl_absorpt_correction_type' value 'multi-scans' was replaced
with the value 'multi-scan' as specified in the replacement file
'src/cod-tools/trunk/data/replacement-values/replacement_values.lst'.

Automatic conversion script
Id: cif_fix_values 5376 2017-05-30 11:51:03Z andrius 
;
_cod_database_code 4328350

loop_
_symmetry_equiv_pos_as_xyz
'x, y, z'
'-y, x-y, z'
'-x+y, -x, z'
'-x, -y, -z'
'y, -x+y, -z'
'x-y, x, -z'

loop_
_atom_site_label
_atom_site_type_symbol
_atom_site_fract_x
_atom_site_fract_y
_atom_site_fract_z
_atom_site_U_iso_or_equiv
_atom_site_adp_type
_atom_site_occupancy
_atom_site_symmetry_multiplicity
_atom_site_calc_flag
_atom_site_refinement_flags
Mo1 Mo 0.25406(3) 0.35990(3) 0.57036(7) 0.01989(16) Uani 1 1 d .
Mo2 Mo 0.18689(3) 0.25047(3) 0.81778(6) 0.01807(16) Uani 1 1 d .
Mo3 Mo 0.05877(3) 0.19079(3) 0.76552(7) 0.02051(16) Uani 1 1 d .
Mo4 Mo 0.25671(3) 0.43057(3) 0.26839(7) 0.02027(16) Uani 1 1 d .
Mo5 Mo 0.35704(3) 0.53388(3) 0.03636(7) 0.02741(19) Uani 1 1 d .
Mo6 Mo 0.47427(3) 0.57692(3) 0.15478(8) 0.0299(2) Uani 1 1 d .
P1 P 0.13512(8) 0.24291(8) 0.50767(19) 0.0170(4) Uani 1 1 d .
P2 P 0.12437(9) 0.32020(9) 0.6838(2) 0.0196(4) Uani 1 1 d .
P3 P 0.38649(9) 0.45271(9) 0.2356(2) 0.0221(5) Uani 1 1 d .
P4 P 0.37609(9) 0.54183(9) 0.3646(2) 0.0249(5) Uani 1 1 d .
O1 O 0.0258(3) 0.1251(3) 0.7153(6) 0.0332(15) Uani 1 1 d .
O2 O 0.3161(2) 0.5018(2) 0.3748(6) 0.0255(13) Uani 1 1 d .
O3 O 0.2319(2) 0.3080(2) 0.7139(5) 0.0229(13) Uani 1 1 d .
O4 O 0.1361(2) 0.2148(2) 0.6342(5) 0.0174(11) Uani 1 1 d .
O5 O 0.1083(2) 0.2019(2) 0.4035(5) 0.0246(13) Uani 1 1 d .
O6 O 0.0467(2) 0.2251(2) 0.6208(6) 0.0237(13) Uani 1 1 d .
O7 O 0.1809(2) 0.3634(2) 0.6421(6) 0.0234(13) Uani 1 1 d .
O8 O 0.1910(2) 0.2886(2) 0.4714(5) 0.0210(12) Uani 1 1 d .
O9 O 0.1130(2) 0.1928(2) 0.8715(5) 0.0213(12) Uani 1 1 d .
O10 O 0.2457(2) 0.3964(2) 0.4244(6) 0.0271(14) Uani 1 1 d .
O11 O 0.1268(2) 0.2829(2) 0.7911(5) 0.0185(12) Uani 1 1 d .
O12 O 0.2919(3) 0.4161(3) 0.6618(6) 0.0326(15) Uani 1 1 d .
O13 O 0.2989(2) 0.4819(3) 0.1219(6) 0.0274(14) Uani 1 1 d .
O14 O 0.4017(2) 0.4904(2) 0.1166(6) 0.0262(13) Uani 1 1 d .
O15 O 0.4666(2) 0.5429(3) 0.3183(6) 0.0308(15) Uani 1 1 d .
O16 O 0.0874(3) 0.3409(3) 0.7234(6) 0.0307(15) Uani 1 1 d .
O17 O 0.2138(3) 0.2094(3) 0.8089(6) 0.0289(14) Uani 1 1 d .
O18 O 0.3020(3) 0.3473(3) 0.5081(6) 0.0319(15) Uani 1 1 d .
O19 O 0.3930(2) 0.5692(2) 0.2310(6) 0.0259(13) Uani 1 1 d .
O20 O 0.3258(2) 0.4161(2) 0.2497(6) 0.0231(13) Uani 1 1 d .
O21 O 0.3489(3) 0.5046(3) -0.1108(6) 0.0420(18) Uani 1 1 d .
O22 O 0.3967(3) 0.5841(3) 0.4671(7) 0.0361(16) Uani 1 1 d .
O23 O 0.4173(3) 0.4224(3) 0.2353(6) 0.0330(15) Uani 1 1 d .
O24 O 0.2064(3) 0.2800(3) 0.9651(6) 0.0313(15) Uani 1 1 d .
O25 O 0.4369(3) 0.5830(3) 0.0144(6) 0.0360(16) Uani 1 1 d .
O26 O 0.2131(3) 0.4553(3) 0.2815(6) 0.0335(15) Uani 1 1 d .
O27 O 0.2220(3) 0.3758(3) 0.1701(6) 0.0365(16) Uani 1 1 d .
O28 O 0.0159(3) 0.1954(3) 0.8719(6) 0.0345(16) Uani 1 1 d .
O29 O 0.3405(3) 0.5831(3) 0.0131(8) 0.049(2) Uani 1 1 d .
O30 O 0.5195(3) 0.5628(3) 0.0810(7) 0.0437(19) Uani 1 1 d .
O31 O 0.5127(3) 0.6432(3) 0.2019(8) 0.051(2) Uani 1 1 d .
C1 C 0.0910(3) 0.2696(3) 0.5573(8) 0.0195(16) Uani 1 1 d .
C2 C 0.0666(3) 0.2877(4) 0.4500(8) 0.0257(19) Uani 1 1 d .
H2A H 0.0444 0.2564 0.3970 0.031 Uiso 1 1 calc R
H2B H 0.0426 0.2986 0.4887 0.031 Uiso 1 1 calc R
C3 C 0.1054(4) 0.3329(4) 0.3651(9) 0.032(2) Uani 1 1 d .
H3A H 0.1262 0.3209 0.3155 0.038 Uiso 1 1 calc R
H3B H 0.1305 0.3635 0.4166 0.038 Uiso 1 1 calc R
C4 C 0.0750(5) 0.3501(5) 0.2770(10) 0.040(3) Uani 1 1 d .
H4A H 0.0424 0.3181 0.2476 0.048 Uiso 1 1 calc R
H4B H 0.0639 0.3722 0.3240 0.048 Uiso 1 1 calc R
C5 C 0.4125(3) 0.5040(4) 0.3629(8) 0.0228(18) Uani 1 1 d .
C6 C 0.4144(4) 0.4792(4) 0.4916(9) 0.029(2) Uani 1 1 d .
H6A H 0.3775 0.4557 0.5203 0.034 Uiso 1 1 calc R
H6B H 0.4307 0.4567 0.4785 0.034 Uiso 1 1 calc R
C7 C 0.4456(5) 0.5199(5) 0.5973(10) 0.045(3) Uani 1 1 d .
H7A H 0.4838 0.5404 0.5761 0.053 Uiso 1 1 calc R
H7B H 0.4322 0.5450 0.6069 0.053 Uiso 1 1 calc R
C8 C 0.4377(4) 0.4888(5) 0.7208(9) 0.046(3) Uani 1 1 d .
H8A H 0.3997 0.4706 0.7446 0.055 Uiso 1 1 calc R
H8B H 0.4480 0.4614 0.7080 0.055 Uiso 1 1 calc R
N1 N 0.1067(5) 0.3805(4) 0.1669(10) 0.064(3) Uani 1 1 d .
H1A H 0.1350 0.4115 0.1928 0.097 Uiso 1 1 calc R
H1B H 0.0862 0.3876 0.1155 0.097 Uiso 1 1 calc R
H1C H 0.1184 0.3611 0.1254 0.097 Uiso 1 1 calc R
N2 N 0.4712(4) 0.5262(5) 0.8264(8) 0.053(3) Uani 1 1 d .
H2C H 0.5013 0.5538 0.7941 0.080 Uiso 1 1 calc R
H2D H 0.4801 0.5082 0.8815 0.080 Uiso 1 1 calc R
H2E H 0.4522 0.5389 0.8661 0.080 Uiso 1 1 calc R
Cl1 Cl 0.0000 0.0000 0.5000 0.0517(19) Uani 1 6 d S
Cl2 Cl 0.0000 0.0000 1.0000 0.117(5) Uani 1 6 d S
O1W O 0.2617(3) 0.2955(3) 0.2507(7) 0.0407(17) Uani 1 1 d .
O2W O 0.1074(4) 0.2047(4) 0.1441(8) 0.063(2) Uani 1 1 d .
O3W O 0.0085(4) 0.1147(4) 0.4111(12) 0.082(3) Uani 1 1 d .
O4W O 0.1039(4) 0.0908(4) 0.8840(12) 0.079(3) Uani 1 1 d .
O5W O 0.4132(5) 0.3464(4) 0.4082(12) 0.091(4) Uani 1 1 d .
O6W O 0.0996(6) 0.2928(5) 0.0369(10) 0.103(5) Uani 1 1 d .
O7W O 0.5047(5) 0.6637(5) 0.4756(11) 0.095(4) Uani 1 1 d .
O8W O 0.2646(7) 0.3956(3) 0.9207(8) 0.170(9) Uani 1 1 d .
O9W O 0.2433(7) 0.4856(6) 0.5941(12) 0.122(5) Uani 1 1 d .
O10W O 0.2519(6) 0.5643(6) 0.174(2) 0.208(11) Uani 1 1 d .
O11W O 0.3460(11) 0.5746(11) -0.3015(16) 0.150(11) Uani 0.67 1 d P
O12W O 0.3333 0.6667 -0.170(3) 0.148(10) Uani 1 3 d S

loop_
_atom_site_aniso_label
_atom_site_aniso_U_11
_atom_site_aniso_U_22
_atom_site_aniso_U_33
_atom_site_aniso_U_23
_atom_site_aniso_U_13
_atom_site_aniso_U_12
Mo1 0.0175(3) 0.0180(3) 0.0175(3) 0.0033(3) 0.0014(3) 0.0039(3)
Mo2 0.0193(3) 0.0193(3) 0.0153(3) 0.0036(3) 0.0016(3) 0.0094(3)
Mo3 0.0183(3) 0.0216(4) 0.0202(3) 0.0044(3) 0.0048(3) 0.0090(3)
Mo4 0.0183(3) 0.0196(4) 0.0193(3) 0.0036(3) 0.0008(3) 0.0068(3)
Mo5 0.0268(4) 0.0274(4) 0.0227(4) 0.0076(3) 0.0019(3) 0.0095(3)
Mo6 0.0223(4) 0.0289(4) 0.0266(4) 0.0008(3) 0.0031(3) 0.0038(3)
P1 0.0173(10) 0.0161(10) 0.0153(9) -0.0010(8) 0.0013(8) 0.0065(8)
P2 0.0233(11) 0.0214(11) 0.0181(10) 0.0013(8) 0.0033(8) 0.0141(9)
P3 0.0222(11) 0.0246(11) 0.0199(11) -0.0002(9) -0.0009(8) 0.0119(9)
P4 0.0251(12) 0.0200(11) 0.0241(12) -0.0039(9) 0.0000(9) 0.0071(9)
O1 0.030(4) 0.023(3) 0.036(4) -0.001(3) -0.006(3) 0.004(3)
O2 0.021(3) 0.024(3) 0.027(3) -0.001(3) 0.002(2) 0.008(3)
O3 0.019(3) 0.025(3) 0.022(3) 0.004(2) -0.004(2) 0.008(3)
O4 0.019(3) 0.016(3) 0.017(3) 0.004(2) 0.003(2) 0.008(2)
O5 0.026(3) 0.024(3) 0.019(3) -0.007(2) -0.002(2) 0.009(3)
O6 0.016(3) 0.023(3) 0.026(3) 0.005(2) 0.001(2) 0.005(2)
O7 0.023(3) 0.019(3) 0.026(3) 0.003(2) 0.001(2) 0.009(3)
O8 0.020(3) 0.019(3) 0.018(3) 0.002(2) 0.005(2) 0.005(2)
O9 0.021(3) 0.018(3) 0.021(3) 0.007(2) 0.005(2) 0.007(2)
O10 0.021(3) 0.028(3) 0.028(3) 0.007(3) 0.002(3) 0.009(3)
O11 0.026(3) 0.019(3) 0.012(3) 0.000(2) 0.002(2) 0.013(2)
O12 0.027(3) 0.024(3) 0.032(4) -0.002(3) -0.002(3) 0.002(3)
O13 0.023(3) 0.030(3) 0.026(3) 0.007(3) 0.000(3) 0.011(3)
O14 0.023(3) 0.025(3) 0.024(3) -0.002(3) 0.002(2) 0.008(3)
O15 0.022(3) 0.037(4) 0.023(3) 0.003(3) 0.000(3) 0.006(3)
O16 0.040(4) 0.031(4) 0.033(4) -0.001(3) 0.005(3) 0.027(3)
O17 0.032(4) 0.030(3) 0.032(3) 0.007(3) 0.006(3) 0.021(3)
O18 0.025(3) 0.033(4) 0.036(4) 0.009(3) 0.005(3) 0.013(3)
O19 0.026(3) 0.022(3) 0.025(3) 0.005(2) 0.003(3) 0.009(3)
O20 0.022(3) 0.019(3) 0.025(3) 0.001(2) 0.001(2) 0.007(2)
O21 0.044(4) 0.045(4) 0.019(3) 0.002(3) 0.006(3) 0.009(4)
O22 0.037(4) 0.029(4) 0.036(4) -0.013(3) -0.004(3) 0.012(3)
O23 0.035(4) 0.039(4) 0.032(4) -0.003(3) -0.004(3) 0.023(3)
O24 0.041(4) 0.025(3) 0.019(3) 0.003(3) 0.001(3) 0.010(3)
O25 0.033(4) 0.030(4) 0.033(4) 0.008(3) 0.004(3) 0.007(3)
O26 0.027(3) 0.039(4) 0.039(4) 0.010(3) 0.001(3) 0.020(3)
O27 0.029(4) 0.036(4) 0.030(4) -0.005(3) -0.004(3) 0.006(3)
O28 0.026(3) 0.043(4) 0.030(4) 0.008(3) 0.012(3) 0.014(3)
O29 0.055(5) 0.035(4) 0.059(5) 0.017(4) 0.001(4) 0.024(4)
O30 0.029(4) 0.068(5) 0.030(4) 0.004(4) 0.007(3) 0.021(4)
O31 0.037(4) 0.029(4) 0.056(5) -0.007(4) 0.002(4) -0.006(3)
C1 0.017(4) 0.026(4) 0.016(4) 0.000(3) -0.001(3) 0.011(3)
C2 0.021(4) 0.030(5) 0.024(4) 0.004(4) -0.002(3) 0.012(4)
C3 0.029(5) 0.040(6) 0.023(5) 0.005(4) -0.005(4) 0.014(4)
C4 0.055(7) 0.042(6) 0.032(5) 0.008(5) -0.004(5) 0.030(6)
C5 0.018(4) 0.028(5) 0.019(4) -0.003(3) -0.005(3) 0.010(4)
C6 0.022(4) 0.031(5) 0.026(5) 0.009(4) -0.003(4) 0.008(4)
C7 0.057(7) 0.046(6) 0.027(5) -0.004(5) -0.019(5) 0.022(6)
C8 0.034(6) 0.076(8) 0.019(5) 0.001(5) -0.004(4) 0.020(6)
N1 0.087(9) 0.049(6) 0.045(6) 0.002(5) -0.006(6) 0.026(6)
N2 0.053(6) 0.094(8) 0.026(5) -0.017(5) -0.009(4) 0.047(6)
Cl1 0.0260(19) 0.0260(19) 0.103(6) 0.000 0.000 0.0130(9)
Cl2 0.078(5) 0.078(5) 0.194(15) 0.000 0.000 0.039(2)
O1W 0.046(4) 0.031(4) 0.043(4) -0.001(3) -0.002(3) 0.018(3)
O2W 0.075(6) 0.081(7) 0.034(5) -0.002(4) 0.001(4) 0.040(6)
O3W 0.048(6) 0.054(6) 0.138(10) 0.021(6) -0.015(6) 0.020(5)
O4W 0.052(6) 0.049(6) 0.138(10) 0.008(6) 0.002(6) 0.026(5)
O5W 0.095(8) 0.053(6) 0.113(9) -0.005(6) -0.033(7) 0.029(6)
O6W 0.200(14) 0.094(8) 0.052(6) 0.019(6) 0.047(8) 0.101(10)
O7W 0.081(8) 0.094(9) 0.087(8) -0.002(7) -0.007(6) 0.027(7)
O8W 0.300(19) 0.024(5) 0.024(5) -0.011(4) 0.068(8) -0.040(7)
O9W 0.201(16) 0.137(12) 0.091(9) -0.001(8) -0.001(10) 0.132(12)
O10W 0.112(11) 0.117(11) 0.45(3) 0.154(16) 0.155(16) 0.100(10)
O11W 0.26(3) 0.26(3) 0.046(10) 0.052(14) 0.053(14) 0.22(3)
O12W 0.127(14) 0.127(14) 0.19(3) 0.000 0.000 0.063(7)

loop_
_atom_type_symbol
_atom_type_description
_atom_type_scat_dispersion_real
_atom_type_scat_dispersion_imag
_atom_type_scat_source
O O 0.0106 0.0060 'International Tables Vol C Tables 4.2.6.8 and 6.1.1.4'
P P 0.1023 0.0942 'International Tables Vol C Tables 4.2.6.8 and 6.1.1.4'
H H 0.0000 0.0000 'International Tables Vol C Tables 4.2.6.8 and 6.1.1.4'
Mo Mo -1.6832 0.6857 'International Tables Vol C Tables 4.2.6.8 and 6.1.1.4'
C C 0.0033 0.0016 'International Tables Vol C Tables 4.2.6.8 and 6.1.1.4'
N N 0.0061 0.0033 'International Tables Vol C Tables 4.2.6.8 and 6.1.1.4'
Cl Cl 0.1484 0.1585 'International Tables Vol C Tables 4.2.6.8 and 6.1.1.4'

loop_
_geom_angle_atom_site_label_1
_geom_angle_atom_site_label_2
_geom_angle_atom_site_label_3
_geom_angle
O18 Mo1 O12 102.4(3)
O18 Mo1 O10 97.8(3)
O12 Mo1 O10 97.6(3)
O18 Mo1 O3 97.2(3)
O12 Mo1 O3 95.0(3)
O10 Mo1 O3 157.8(2)
O18 Mo1 O8 89.7(3)
O12 Mo1 O8 167.8(3)
O10 Mo1 O8 81.8(2)
O3 Mo1 O8 82.0(2)
O18 Mo1 O7 171.0(3)
O12 Mo1 O7 86.3(3)
O10 Mo1 O7 82.9(2)
O3 Mo1 O7 79.8(2)
O8 Mo1 O7 81.5(2)
O17 Mo2 O24 104.0(3)
O17 Mo2 O3 103.1(3)
O24 Mo2 O3 100.8(3)
O17 Mo2 O9 95.8(3)
O24 Mo2 O9 95.6(3)
O3 Mo2 O9 151.0(2)
O17 Mo2 O4 92.9(3)
O24 Mo2 O4 160.5(3)
O3 Mo2 O4 84.3(2)
O9 Mo2 O4 72.8(2)
O17 Mo2 O11 160.6(3)
O24 Mo2 O11 92.0(3)
O3 Mo2 O11 84.2(2)
O9 Mo2 O11 71.3(2)
O4 Mo2 O11 69.66(19)
O17 Mo2 Mo3 114.4(2)
O24 Mo2 Mo3 114.6(2)
O3 Mo2 Mo3 117.98(17)
O9 Mo2 Mo3 33.02(16)
O4 Mo2 Mo3 47.95(13)
O11 Mo2 Mo3 47.48(14)
O1 Mo3 O28 105.3(3)
O1 Mo3 O9 102.1(3)
O28 Mo3 O9 102.6(3)
O1 Mo3 O6 99.9(3)
O28 Mo3 O6 99.4(3)
O9 Mo3 O6 143.4(2)
O1 Mo3 O11 161.2(3)
O28 Mo3 O11 93.5(3)
O9 Mo3 O11 72.2(2)
O6 Mo3 O11 77.5(2)
O1 Mo3 O4 93.4(3)
O28 Mo3 O4 161.3(3)
O9 Mo3 O4 73.0(2)
O6 Mo3 O4 76.8(2)
O11 Mo3 O4 67.81(18)
O1 Mo3 Mo2 119.4(2)
O28 Mo3 Mo2 121.0(2)
O9 Mo3 Mo2 35.31(16)
O6 Mo3 Mo2 108.05(17)
O11 Mo3 Mo2 46.45(13)
O4 Mo3 Mo2 46.09(13)
O27 Mo4 O26 102.4(3)
O27 Mo4 O10 100.7(3)
O26 Mo4 O10 100.3(3)
O27 Mo4 O13 93.6(3)
O26 Mo4 O13 93.1(3)
O10 Mo4 O13 157.7(2)
O27 Mo4 O2 168.1(3)
O26 Mo4 O2 87.8(3)
O10 Mo4 O2 83.4(3)
O13 Mo4 O2 79.4(2)
O27 Mo4 O20 86.5(3)
O26 Mo4 O20 168.5(3)
O10 Mo4 O20 85.0(2)
O13 Mo4 O20 78.9(2)
O2 Mo4 O20 82.6(2)
O29 Mo5 O21 104.2(4)
O29 Mo5 O13 103.1(3)
O21 Mo5 O13 101.7(3)
O29 Mo5 O25 95.4(3)
O21 Mo5 O25 93.8(3)
O13 Mo5 O25 152.0(3)
O29 Mo5 O19 90.8(3)
O21 Mo5 O19 160.5(3)
O13 Mo5 O19 86.6(2)
O25 Mo5 O19 72.1(2)
O29 Mo5 O14 159.5(3)
O21 Mo5 O14 92.5(3)
O13 Mo5 O14 84.6(2)
O25 Mo5 O14 71.4(2)
O19 Mo5 O14 70.5(2)
O29 Mo5 Mo6 114.1(3)
O21 Mo5 Mo6 113.6(3)
O13 Mo5 Mo6 118.36(19)
O25 Mo5 Mo6 33.67(19)
O19 Mo5 Mo6 47.62(15)
O14 Mo5 Mo6 46.89(15)
O30 Mo6 O31 104.4(4)
O30 Mo6 O25 101.2(3)
O31 Mo6 O25 101.8(4)
O30 Mo6 O15 101.2(3)
O31 Mo6 O15 98.4(3)
O25 Mo6 O15 145.0(3)
O30 Mo6 O14 92.7(3)
O31 Mo6 O14 162.9(3)
O25 Mo6 O14 73.6(3)
O15 Mo6 O14 78.7(2)
O30 Mo6 O19 162.0(3)
O31 Mo6 O19 93.5(3)
O25 Mo6 O19 72.5(3)
O15 Mo6 O19 77.9(2)
O14 Mo6 O19 69.4(2)
O30 Mo6 Mo5 120.0(2)
O31 Mo6 Mo5 120.4(3)
O25 Mo6 Mo5 36.2(2)
O15 Mo6 Mo5 108.73(18)
O14 Mo6 Mo5 47.08(16)
O19 Mo6 Mo5 45.79(15)
O5 P1 O8 113.1(3)
O5 P1 O4 110.8(3)
O8 P1 O4 112.0(3)
O5 P1 C1 109.9(4)
O8 P1 C1 110.9(4)
O4 P1 C1 99.3(3)
O16 P2 O7 115.4(4)
O16 P2 O11 110.1(3)
O7 P2 O11 111.4(3)
O16 P2 C1 108.6(4)
O7 P2 C1 110.4(4)
O11 P2 C1 99.7(3)
O23 P3 O20 113.3(4)
O23 P3 O14 110.5(4)
O20 P3 O14 112.4(3)
O23 P3 C5 109.7(4)
O20 P3 C5 110.1(4)
O14 P3 C5 100.0(4)
O22 P4 O2 113.3(4)
O22 P4 O19 110.3(4)
O2 P4 O19 113.0(4)
O22 P4 C5 111.7(4)
O2 P4 C5 108.5(4)
O19 P4 C5 99.2(4)
P4 O2 Mo4 136.1(4)
Mo2 O3 Mo1 158.7(3)
P1 O4 Mo2 130.7(3)
P1 O4 Mo3 112.9(3)
Mo2 O4 Mo3 85.96(18)
C1 O6 Mo3 121.0(5)
P2 O7 Mo1 133.2(3)
P1 O8 Mo1 134.4(3)
Mo3 O9 Mo2 111.7(3)
Mo4 O10 Mo1 162.0(4)
P2 O11 Mo2 129.9(3)
P2 O11 Mo3 112.2(3)
Mo2 O11 Mo3 86.07(18)
Mo5 O13 Mo4 157.7(4)
P3 O14 Mo6 112.6(3)
P3 O14 Mo5 128.0(3)
Mo6 O14 Mo5 86.0(2)
C5 O15 Mo6 118.7(5)
P4 O19 Mo5 128.9(3)
P4 O19 Mo6 113.4(3)
Mo5 O19 Mo6 86.6(2)
P3 O20 Mo4 134.0(3)
Mo6 O25 Mo5 110.1(3)
O6 C1 C2 107.0(6)
O6 C1 P2 103.8(5)
C2 C1 P2 114.1(6)
O6 C1 P1 104.3(5)
C2 C1 P1 116.5(6)
P2 C1 P1 109.7(4)
C3 C2 C1 117.2(7)
C3 C2 H2A 108.0
C1 C2 H2A 108.0
C3 C2 H2B 108.0
C1 C2 H2B 108.0
H2A C2 H2B 107.2
C2 C3 C4 110.2(8)
C2 C3 H3A 109.6
C4 C3 H3A 109.6
C2 C3 H3B 109.6
C4 C3 H3B 109.6
H3A C3 H3B 108.1
N1 C4 C3 113.1(10)
N1 C4 H4A 109.0
C3 C4 H4A 109.0
N1 C4 H4B 109.0
C3 C4 H4B 109.0
H4A C4 H4B 107.8
O15 C5 C6 111.5(7)
O15 C5 P4 104.5(6)
C6 C5 P4 114.9(6)
O15 C5 P3 102.9(5)
C6 C5 P3 111.5(6)
P4 C5 P3 110.6(4)
C7 C6 C5 115.5(8)
C7 C6 H6A 108.4
C5 C6 H6A 108.4
C7 C6 H6B 108.4
C5 C6 H6B 108.4
H6A C6 H6B 107.5
C8 C7 C6 108.5(9)
C8 C7 H7A 110.0
C6 C7 H7A 110.0
C8 C7 H7B 110.0
C6 C7 H7B 110.0
H7A C7 H7B 108.4
N2 C8 C7 111.1(10)
N2 C8 H8A 109.4
C7 C8 H8A 109.4
N2 C8 H8B 109.4
C7 C8 H8B 109.4
H8A C8 H8B 108.0
C4 N1 H1A 109.5
C4 N1 H1B 109.5
H1A N1 H1B 109.5
C4 N1 H1C 109.5
H1A N1 H1C 109.5
H1B N1 H1C 109.5
C8 N2 H2C 109.5
C8 N2 H2D 109.5
H2C N2 H2D 109.5
C8 N2 H2E 109.5
H2C N2 H2E 109.5
H2D N2 H2E 109.5

loop_
_geom_bond_atom_site_label_1
_geom_bond_atom_site_label_2
_geom_bond_distance
Mo1 O18 1.707(6)
Mo1 O12 1.710(6)
Mo1 O10 1.933(6)
Mo1 O3 1.982(6)
Mo1 O8 2.188(6)
Mo1 O7 2.265(6)
Mo2 O17 1.692(6)
Mo2 O24 1.718(6)
Mo2 O3 1.850(6)
Mo2 O9 1.998(5)
Mo2 O4 2.320(5)
Mo2 O11 2.334(6)
Mo2 Mo3 3.2124(10)
Mo3 O1 1.705(6)
Mo3 O28 1.708(6)
Mo3 O9 1.884(6)
Mo3 O6 1.929(6)
Mo3 O11 2.373(6)
Mo3 O4 2.391(5)
Mo4 O27 1.714(6)
Mo4 O26 1.713(6)
Mo4 O10 1.853(6)
Mo4 O13 2.049(6)
Mo4 O2 2.192(6)
Mo4 O20 2.215(6)
Mo5 O29 1.707(7)
Mo5 O21 1.718(7)
Mo5 O13 1.815(6)
Mo5 O25 2.003(7)
Mo5 O19 2.284(6)
Mo5 O14 2.335(6)
Mo5 Mo6 3.1811(12)
Mo6 O30 1.716(7)
Mo6 O31 1.716(7)
Mo6 O25 1.878(7)
Mo6 O15 1.931(6)
Mo6 O14 2.328(6)
Mo6 O19 2.354(6)
P1 O5 1.501(6)
P1 O8 1.518(6)
P1 O4 1.560(6)
P1 C1 1.841(8)
P2 O16 1.503(6)
P2 O7 1.524(6)
P2 O11 1.576(6)
P2 C1 1.839(8)
P3 O23 1.509(7)
P3 O20 1.515(6)
P3 O14 1.562(6)
P3 C5 1.842(9)
P4 O22 1.499(7)
P4 O2 1.512(6)
P4 O19 1.562(6)
P4 C5 1.834(9)
O6 C1 1.431(10)
O15 C5 1.454(10)
C1 C2 1.544(11)
C2 C3 1.503(12)
C2 H2A 0.9700
C2 H2B 0.9700
C3 C4 1.510(13)
C3 H3A 0.9700
C3 H3B 0.9700
C4 N1 1.458(14)
C4 H4A 0.9700
C4 H4B 0.9700
C5 C6 1.540(12)
C6 C7 1.529(13)
C6 H6A 0.9700
C6 H6B 0.9700
C7 C8 1.524(14)
C7 H7A 0.9700
C7 H7B 0.9700
C8 N2 1.505(13)
C8 H8A 0.9700
C8 H8B 0.9700
N1 H1A 0.8900
N1 H1B 0.8900
N1 H1C 0.8900
N2 H2C 0.8900
N2 H2D 0.8900
N2 H2E 0.8900
